data_7102998
loop_
_publ_author_name
'Gandon, Vincent'
'Aubert, Corinne'
'Malacria, Max'
'Vollhardt, K Peter C'

_publ_section_title
;
 Cobalt-mediated regio- and stereoselective assembly of dienamides by
 hydroaminative alkyne coupling of alpha,omega-diynes.
;
_journal_issue 13
_journal_name_full 'Chemical communications (Cambridge, England)'
_journal_page_first 1599
_journal_page_last 1601
_journal_paper_doi 10.1039/b716841a
_journal_year 2008
_chemical_formula_moiety 'C18 H21 N O2 Si '
_chemical_formula_sum 'C18 H21 N O2 Si'
_chemical_formula_weight 311.45
_space_group_IT_number 19
_symmetry_cell_setting orthorhombic
_symmetry_Int_Tables_number 19
_symmetry_space_group_name_Hall 'P 2ac 2ab'
_symmetry_space_group_name_H-M 'P 21 21 21'
_audit_creation_date 'Fri Sep 14 14:00:31 2007'
_audit_creation_method 'by teXsan'
_cell_angle_alpha 90
_cell_angle_beta 90
_cell_angle_gamma 90
_cell_formula_units_Z 4
_cell_length_a 7.839(1)
_cell_length_b 8.782(1)
_cell_length_c 24.758(4)
_cell_measurement_reflns_used 4043
_cell_measurement_temperature 150.2
_cell_measurement_theta_max 26.0
_cell_measurement_theta_min 3.5
_cell_volume 1704.3(4)
_computing_cell_refinement 'Bruker-AXS SAINT v6.40'
_computing_data_collection 'Bruker-AXS SMART v5.054'
_computing_data_reduction 'Bruker-AXS SAINT v6.40'
_computing_publication_material teXsan
_computing_structure_refinement teXsan
_diffrn_measured_fraction_theta_full 0.9831
_diffrn_measured_fraction_theta_max 0.9831
_diffrn_measurement_device_type 'Bruker SMART 1000'
_diffrn_measurement_method \w-scans
_diffrn_radiation_type 'Mo K\a'
_diffrn_radiation_wavelength 0.7107
_diffrn_reflns_av_R_equivalents 0.018
_diffrn_reflns_limit_h_max 9
_diffrn_reflns_limit_h_min 0
_diffrn_reflns_limit_k_max 10
_diffrn_reflns_limit_k_min 0
_diffrn_reflns_limit_l_max 30
_diffrn_reflns_limit_l_min 0
_diffrn_reflns_number 8108
_diffrn_reflns_theta_full 25.67
_diffrn_reflns_theta_max 25.67
_diffrn_standards_decay_% 0
_diffrn_standards_interval_count 0
_diffrn_standards_interval_time 0
_diffrn_standards_number 0
_exptl_absorpt_coefficient_mu 0.144
_exptl_absorpt_correction_T_max 0.981
_exptl_absorpt_correction_T_min 0.923
_exptl_absorpt_correction_type empirical
_exptl_absorpt_process_details 'Blessing, 1995'
_exptl_crystal_colour colorless
_exptl_crystal_density_diffrn 1.214
_exptl_crystal_density_method 'not measured'
_exptl_crystal_description columnar
_exptl_crystal_F_000 664.00
_exptl_crystal_size_max 0.250
_exptl_crystal_size_mid 0.150
_exptl_crystal_size_min 0.130
_refine_diff_density_max 0.19
_refine_diff_density_min -0.18
_refine_ls_extinction_method none
_refine_ls_goodness_of_fit_ref 1.669
_refine_ls_hydrogen_treatment constr
_refine_ls_number_parameters 199
_refine_ls_number_reflns 1683
_refine_ls_R_factor_all 0.0418
_refine_ls_R_factor_gt 0.0357
_refine_ls_shift/su_max 0.0044
_refine_ls_structure_factor_coef F
_refine_ls_weighting_details 'w = 1/[\s^2^(Fo) + 0.00063|Fo|^2^]'
_refine_ls_weighting_scheme calc
_refine_ls_wR_factor_all 0.0511
_refine_ls_wR_factor_ref 0.0492
_reflns_number_gt 1683
_reflns_number_total 1857
_reflns_threshold_expression F^2^>2.0\s(F^2^)
_cod_data_source_file b716841a.txt
_cod_data_source_block vgad43s_in_P2(1)2(1)2(1)
_cod_original_sg_symbol_H-M 'P 21 21 21 '
_cod_original_formula_sum 'C18 H21 N O2 Si '
_cod_database_code 7102998

loop_
_symmetry_equiv_pos_as_xyz
x,y,z
1/2-x,-y,1/2+z
1/2+x,1/2-y,-z
-x,1/2+y,1/2-z

loop_
_atom_site_label
_atom_site_type_symbol
_atom_site_fract_x
_atom_site_fract_y
_atom_site_fract_z
_atom_site_U_iso_or_equiv
_atom_site_adp_type
_atom_site_occupancy
_atom_site_calc_flag
_atom_site_refinement_flags
_atom_site_disorder_assembly
_atom_site_disorder_group
Si1 Si 0.6872(1) 0.39838(9) 0.39863(3) 0.0410(2) Uani 1.00 d . . .
O1 O 0.6882(2) -0.0220(2) 0.42563(8) 0.0442(5) Uani 1.00 d . . .
O2 O 0.2694(3) 0.2348(3) 0.33498(8) 0.0530(6) Uani 1.00 d . . .
N1 N 0.5130(2) 0.1254(2) 0.37207(7) 0.0284(5) Uani 1.00 d . . .
C1 C 0.6036(5) -0.0505(4) 0.27079(10) 0.0540(9) Uani 1.00 d . . .
C2 C 0.6873(3) 0.0808(3) 0.26524(9) 0.0362(6) Uani 1.00 d . . .
C3 C 0.7910(4) 0.1188(4) 0.2155(1) 0.0449(8) Uani 1.00 d . . .
C4 C 0.9356(4) 0.2162(4) 0.23716(10) 0.0453(8) Uani 1.00 d . . .
C5 C 0.8449(4) 0.3112(3) 0.28013(10) 0.0385(7) Uani 1.00 d . . .
C6 C 0.7141(3) 0.2058(3) 0.30438(9) 0.0306(6) Uani 1.00 d . . .
C7 C 0.6409(3) 0.2315(3) 0.35243(10) 0.0304(6) Uani 1.00 d . . .
C8 C 0.5315(6) 0.3868(4) 0.4547(1) 0.088(1) Uani 1.00 d . . .
C9 C 0.9066(6) 0.3809(4) 0.4266(1) 0.076(1) Uani 1.00 d . . .
C10 C 0.6628(4) 0.5811(3) 0.3622(1) 0.0455(8) Uani 1.00 d . . .
C11 C 0.5504(3) 0.0060(3) 0.40732(9) 0.0303(6) Uani 1.00 d . . .
C12 C 0.3852(3) -0.0750(3) 0.41713(9) 0.0296(6) Uani 1.00 d . . .
C13 C 0.3518(3) -0.2025(3) 0.4458(1) 0.0348(7) Uani 1.00 d . . .
C14 C 0.1831(4) -0.2546(3) 0.4472(1) 0.0375(7) Uani 1.00 d . . .
C15 C 0.0547(3) -0.1757(4) 0.4206(1) 0.0418(7) Uani 1.00 d . . .
C16 C 0.0910(3) -0.0432(3) 0.3919(1) 0.0372(7) Uani 1.00 d . . .
C17 C 0.2581(3) 0.0047(3) 0.38984(9) 0.0301(6) Uani 1.00 d . . .
C18 C 0.3370(3) 0.1372(3) 0.36212(10) 0.0340(6) Uani 1.00 d . . .
H1 H 0.5498 -0.0745 0.3041 0.0648 Uiso 1.00 calc . . .
H2 H 0.5978 -0.1199 0.2414 0.0648 Uiso 1.00 calc . . .
H3 H 0.8339 0.0289 0.1990 0.0539 Uiso 1.00 calc . . .
H4 H 0.7245 0.1739 0.1901 0.0539 Uiso 1.00 calc . . .
H5 H 1.0231 0.1554 0.2526 0.0544 Uiso 1.00 calc . . .
H6 H 0.9826 0.2789 0.2097 0.0544 Uiso 1.00 calc . . .
H7 H 0.9235 0.3443 0.3069 0.0461 Uiso 1.00 calc . . .
H8 H 0.7912 0.3971 0.2642 0.0461 Uiso 1.00 calc . . .
H9 H 0.5500 0.4688 0.4790 0.1056 Uiso 1.00 calc . . .
H10 H 0.4190 0.3927 0.4405 0.1056 Uiso 1.00 calc . . .
H11 H 0.5456 0.2930 0.4732 0.1056 Uiso 1.00 calc . . .
H12 H 0.9180 0.2858 0.4445 0.0909 Uiso 1.00 calc . . .
H13 H 0.9872 0.3870 0.3981 0.0909 Uiso 1.00 calc . . .
H14 H 0.9265 0.4611 0.4516 0.0909 Uiso 1.00 calc . . .
H15 H 0.6835 0.6631 0.3863 0.0546 Uiso 1.00 calc . . .
H16 H 0.7421 0.5852 0.3332 0.0546 Uiso 1.00 calc . . .
H17 H 0.5501 0.5887 0.3483 0.0546 Uiso 1.00 calc . . .
H18 H 0.4399 -0.2549 0.4645 0.0417 Uiso 1.00 calc . . .
H19 H 0.1563 -0.3450 0.4664 0.0450 Uiso 1.00 calc . . .
H20 H -0.0592 -0.2124 0.4221 0.0501 Uiso 1.00 calc . . .
H21 H 0.0032 0.0123 0.3743 0.0446 Uiso 1.00 calc . . .

loop_
_atom_site_aniso_label
_atom_site_aniso_U_11
_atom_site_aniso_U_22
_atom_site_aniso_U_33
_atom_site_aniso_U_12
_atom_site_aniso_U_13
_atom_site_aniso_U_23
Si1 0.0606(5) 0.0285(4) 0.0339(4) -0.0061(4) 0.0028(4) -0.0033(3)
O1 0.030(1) 0.041(1) 0.061(1) -0.0021(9) -0.0082(9) 0.0157(9)
O2 0.039(1) 0.054(1) 0.066(1) 0.006(1) -0.0017(10) 0.029(1)
N1 0.0281(10) 0.026(1) 0.0311(9) 0.0001(8) 0.0019(8) 0.0013(9)
C1 0.075(2) 0.042(2) 0.045(2) -0.014(2) 0.011(2) -0.013(1)
C2 0.038(1) 0.038(1) 0.032(1) -0.001(1) 0.003(1) -0.004(1)
C3 0.044(2) 0.052(2) 0.039(1) 0.000(1) 0.008(1) -0.008(1)
C4 0.040(2) 0.054(2) 0.042(1) -0.002(1) 0.011(1) 0.003(1)
C5 0.038(1) 0.041(2) 0.036(1) -0.006(1) 0.007(1) 0.001(1)
C6 0.031(1) 0.027(1) 0.034(1) 0.000(1) -0.002(1) 0.001(1)
C7 0.031(1) 0.028(1) 0.032(1) -0.003(1) 0.0018(10) 0.003(1)
C8 0.160(4) 0.044(2) 0.061(2) -0.029(2) 0.056(2) -0.016(2)
C9 0.109(3) 0.050(2) 0.069(2) -0.005(2) -0.047(2) -0.004(2)
C10 0.052(2) 0.034(1) 0.051(2) -0.002(1) -0.002(1) -0.001(1)
C11 0.029(1) 0.028(1) 0.033(1) 0.000(1) 0.0012(10) 0.000(1)
C12 0.027(1) 0.033(1) 0.029(1) 0.001(1) 0.0032(9) -0.002(1)
C13 0.034(1) 0.029(1) 0.042(1) 0.002(1) 0.001(1) 0.005(1)
C14 0.039(1) 0.028(1) 0.045(1) -0.006(1) 0.007(1) 0.007(1)
C15 0.028(1) 0.046(2) 0.051(1) -0.007(1) 0.004(1) 0.001(1)
C16 0.026(1) 0.043(2) 0.042(1) 0.004(1) 0.000(1) 0.005(1)
C17 0.032(1) 0.029(1) 0.030(1) 0.0022(10) 0.0019(10) 0.000(1)
C18 0.031(1) 0.037(1) 0.034(1) -0.001(1) 0.001(1) 0.006(1)

loop_
_atom_type_symbol
_atom_type_description
_atom_type_scat_dispersion_real
_atom_type_scat_dispersion_imag
_atom_type_scat_source
C C 0.003 0.002
;International Tables for Crystallography
(1992, Vol. C, Tables 4.2.6.8 and 6.1.1.1)
;
H H 0.000 0.000
;International Tables for Crystallography
(1992, Vol. C, Table 6.1.1.2)
;
N N 0.006 0.003
;International Tables for Crystallography
(1992, Vol. C, Tables 4.2.6.8 and 6.1.1.1)
;
O O 0.011 0.006
;International Tables for Crystallography
(1992, Vol. C, Tables 4.2.6.8 and 6.1.1.1)
;
Si Si 0.082 0.070
;International Tables for Crystallography
(1992, Vol. C, Tables 4.2.6.8 and 6.1.1.1)
;

loop_
_geom_angle_atom_site_label_1
_geom_angle_atom_site_label_2
_geom_angle_atom_site_label_3
_geom_angle
_geom_angle_site_symmetry_1
_geom_angle_site_symmetry_2
_geom_angle_site_symmetry_3
_geom_angle_publ_flag
C7 SI1 C8 106.5(1) . . . ?
C7 SI1 C9 109.8(1) . . . ?
C7 SI1 C10 110.9(1) . . . ?
C8 SI1 C9 109.0(2) . . . ?
C8 SI1 C10 110.2(2) . . . ?
C9 SI1 C10 110.4(2) . . . ?
C7 N1 C11 123.1(2) . . . ?
C7 N1 C18 124.9(2) . . . ?
C11 N1 C18 111.8(2) . . . ?
C1 C2 C3 122.6(2) . . . ?
C1 C2 C6 130.1(2) . . . ?
C3 C2 C6 107.1(2) . . . ?
C2 C3 C4 103.8(2) . . . ?
C3 C4 C5 101.9(2) . . . ?
C4 C5 C6 105.0(2) . . . ?
C2 C6 C5 106.9(2) . . . ?
C2 C6 C7 130.2(2) . . . ?
C5 C6 C7 122.8(2) . . . ?
SI1 C7 N1 115.3(2) . . . ?
SI1 C7 C6 125.7(2) . . . ?
N1 C7 C6 119.0(2) . . . ?
O1 C11 N1 125.5(2) . . . ?
O1 C11 C12 128.4(2) . . . ?
N1 C11 C12 106.1(2) . . . ?
C11 C12 C13 130.2(2) . . . ?
C11 C12 C17 107.5(2) . . . ?
C13 C12 C17 122.2(2) . . . ?
C12 C13 C14 117.8(2) . . . ?
C13 C14 C15 120.7(2) . . . ?
C14 C15 C16 120.7(2) . . . ?
C15 C16 C17 118.0(2) . . . ?
C12 C17 C16 120.6(2) . . . ?
C12 C17 C18 108.7(2) . . . ?
C16 C17 C18 130.8(2) . . . ?
O2 C18 N1 125.4(2) . . . ?
O2 C18 C17 128.9(3) . . . ?
N1 C18 C17 105.7(2) . . . ?
C2 C1 H1 120.003 . . . no
C2 C1 H2 119.987 . . . no
H1 C1 H2 120.010 . . . no
C2 C3 H3 110.881 . . . no
C2 C3 H4 110.880 . . . no
C4 C3 H3 110.885 . . . no
C4 C3 H4 110.887 . . . no
H3 C3 H4 109.460 . . . no
C3 C4 H5 111.326 . . . no
C3 C4 H6 111.324 . . . no
C5 C4 H5 111.325 . . . no
C5 C4 H6 111.320 . . . no
H5 C4 H6 109.465 . . . no
C4 C5 H7 110.570 . . . no
C4 C5 H8 110.580 . . . no
C6 C5 H7 110.570 . . . no
C6 C5 H8 110.581 . . . no
H7 C5 H8 109.456 . . . no
SI1 C8 H9 109.465 . . . no
SI1 C8 H10 109.466 . . . no
SI1 C8 H11 109.458 . . . no
H9 C8 H10 109.487 . . . no
H9 C8 H11 109.474 . . . no
H10 C8 H11 109.476 . . . no
SI1 C9 H12 109.469 . . . no
SI1 C9 H13 109.461 . . . no
SI1 C9 H14 109.474 . . . no
H12 C9 H13 109.466 . . . no
H12 C9 H14 109.485 . . . no
H13 C9 H14 109.473 . . . no
SI1 C10 H15 109.468 . . . no
SI1 C10 H16 109.467 . . . no
SI1 C10 H17 109.471 . . . no
H15 C10 H16 109.470 . . . no
H15 C10 H17 109.477 . . . no
H16 C10 H17 109.474 . . . no
C12 C13 H18 121.113 . . . no
C14 C13 H18 121.116 . . . no
C13 C14 H19 119.636 . . . no
C15 C14 H19 119.626 . . . no
C14 C15 H20 119.657 . . . no
C16 C15 H20 119.655 . . . no
C15 C16 H21 121.009 . . . no
C17 C16 H21 121.012 . . . no

loop_
_geom_bond_atom_site_label_1
_geom_bond_atom_site_label_2
_geom_bond_distance
_geom_bond_site_symmetry_1
_geom_bond_site_symmetry_2
_geom_bond_publ_flag
SI1 C7 1.894(3) . . yes
SI1 C8 1.851(4) . . yes
SI1 C9 1.860(4) . . yes
SI1 C10 1.850(3) . . yes
O1 C11 1.197(3) . . yes
O2 C18 1.211(3) . . yes
N1 C7 1.452(3) . . yes
N1 C11 1.396(3) . . yes
N1 C18 1.405(3) . . yes
C1 C2 1.334(4) . . yes
C2 C3 1.513(3) . . yes
C2 C6 1.479(3) . . yes
C3 C4 1.518(4) . . yes
C4 C5 1.527(4) . . yes
C5 C6 1.506(4) . . yes
C6 C7 1.340(3) . . yes
C11 C12 1.498(4) . . yes
C12 C13 1.351(3) . . yes
C12 C17 1.393(4) . . yes
C13 C14 1.400(4) . . yes
C14 C15 1.387(4) . . yes
C15 C16 1.393(4) . . yes
C16 C17 1.376(4) . . yes
C17 C18 1.486(4) . . yes
C1 H1 0.950 . . no
C1 H2 0.950 . . no
C3 H3 0.950 . . no
C3 H4 0.950 . . no
C4 H5 0.950 . . no
C4 H6 0.950 . . no
C5 H7 0.950 . . no
C5 H8 0.950 . . no
C8 H9 0.950 . . no
C8 H10 0.950 . . no
C8 H11 0.950 . . no
C9 H12 0.950 . . no
C9 H13 0.950 . . no
C9 H14 0.950 . . no
C10 H15 0.950 . . no
C10 H16 0.950 . . no
C10 H17 0.950 . . no
C13 H18 0.950 . . no
C14 H19 0.950 . . no
C15 H20 0.950 . . no
C16 H21 0.950 . . no

loop_
_geom_contact_atom_site_label_1
_geom_contact_atom_site_label_2
_geom_contact_distance
_geom_contact_site_symmetry_1
_geom_contact_site_symmetry_2
_geom_contact_publ_flag
O1 C15 3.177(4) . 1_655 ?
O1 C16 3.272(3) . 1_655 ?
O2 C1 3.377(3) . 4_655 ?
O2 C4 3.569(3) . 1_455 ?

loop_
_geom_torsion_atom_site_label_1
_geom_torsion_atom_site_label_2
_geom_torsion_atom_site_label_3
_geom_torsion_atom_site_label_4
_geom_torsion
_geom_torsion_site_symmetry_1
_geom_torsion_site_symmetry_2
_geom_torsion_site_symmetry_3
_geom_torsion_site_symmetry_4
_geom_torsion_publ_flag
SI1 C7 N1 C11 -84.7(2) 1_555 1_555 1_555 1_555 yes
SI1 C7 N1 C18 89.5(2) 1_555 1_555 1_555 1_555 yes
SI1 C7 C6 C2 -179.7(2) 1_555 1_555 1_555 1_555 yes
SI1 C7 C6 C5 -0.8(4) 1_555 1_555 1_555 1_555 yes
O1 C11 N1 C7 0.8(4) 1_555 1_555 1_555 1_555 yes
O1 C11 N1 C18 -174.1(3) 1_555 1_555 1_555 1_555 yes
O1 C11 C12 C13 -4.3(5) 1_555 1_555 1_555 1_555 yes
O1 C11 C12 C17 176.2(3) 1_555 1_555 1_555 1_555 yes
O2 C18 N1 C7 1.8(4) 1_555 1_555 1_555 1_555 yes
O2 C18 N1 C11 176.6(2) 1_555 1_555 1_555 1_555 yes
O2 C18 C17 C12 -178.9(2) 1_555 1_555 1_555 1_555 yes
O2 C18 C17 C16 0.6(5) 1_555 1_555 1_555 1_555 yes
N1 C7 SI1 C8 -6.1(2) 1_555 1_555 1_555 1_555 yes
N1 C7 SI1 C9 111.8(2) 1_555 1_555 1_555 1_555 yes
N1 C7 SI1 C10 -125.9(2) 1_555 1_555 1_555 1_555 yes
N1 C7 C6 C2 -0.3(4) 1_555 1_555 1_555 1_555 yes
N1 C7 C6 C5 178.6(2) 1_555 1_555 1_555 1_555 yes
N1 C11 C12 C13 176.3(2) 1_555 1_555 1_555 1_555 yes
N1 C11 C12 C17 -3.2(3) 1_555 1_555 1_555 1_555 yes
N1 C18 C17 C12 3.1(3) 1_555 1_555 1_555 1_555 yes
N1 C18 C17 C16 -177.4(3) 1_555 1_555 1_555 1_555 yes
C1 C2 C3 C4 -147.5(3) 1_555 1_555 1_555 1_555 yes
C1 C2 C6 C5 169.4(3) 1_555 1_555 1_555 1_555 yes
C1 C2 C6 C7 -11.5(5) 1_555 1_555 1_555 1_555 yes
C2 C3 C4 C5 -38.3(3) 1_555 1_555 1_555 1_555 yes
C2 C6 C5 C4 -19.5(3) 1_555 1_555 1_555 1_555 yes
C3 C2 C6 C5 -4.8(3) 1_555 1_555 1_555 1_555 yes
C3 C2 C6 C7 174.2(3) 1_555 1_555 1_555 1_555 yes
C3 C4 C5 C6 35.7(3) 1_555 1_555 1_555 1_555 yes
C4 C3 C2 C6 27.2(3) 1_555 1_555 1_555 1_555 yes
C4 C5 C6 C7 161.4(2) 1_555 1_555 1_555 1_555 yes
C6 C7 SI1 C8 173.4(3) 1_555 1_555 1_555 1_555 yes
C6 C7 SI1 C9 -68.7(3) 1_555 1_555 1_555 1_555 yes
C6 C7 SI1 C10 53.5(3) 1_555 1_555 1_555 1_555 yes
C6 C7 N1 C11 95.8(3) 1_555 1_555 1_555 1_555 yes
C6 C7 N1 C18 -90.0(3) 1_555 1_555 1_555 1_555 yes
C7 N1 C11 C12 -179.8(2) 1_555 1_555 1_555 1_555 yes
C7 N1 C18 C17 179.9(2) 1_555 1_555 1_555 1_555 yes
C11 N1 C18 C17 -5.3(3) 1_555 1_555 1_555 1_555 yes
C11 C12 C13 C14 -178.7(3) 1_555 1_555 1_555 1_555 yes
C11 C12 C17 C16 -179.5(2) 1_555 1_555 1_555 1_555 yes
C11 C12 C17 C18 0.0(3) 1_555 1_555 1_555 1_555 yes
C12 C11 N1 C18 5.3(3) 1_555 1_555 1_555 1_555 yes
C12 C13 C14 C15 -1.2(4) 1_555 1_555 1_555 1_555 yes
C12 C17 C16 C15 -1.9(4) 1_555 1_555 1_555 1_555 yes
C13 C12 C17 C16 1.0(4) 1_555 1_555 1_555 1_555 yes
C13 C12 C17 C18 -179.4(2) 1_555 1_555 1_555 1_555 yes
C13 C14 C15 C16 0.3(4) 1_555 1_555 1_555 1_555 yes
C14 C13 C12 C17 0.6(4) 1_555 1_555 1_555 1_555 yes
C14 C15 C16 C17 1.3(4) 1_555 1_555 1_555 1_555 yes
C15 C16 C17 C18 178.6(2) 1_555 1_555 1_555 1_555 yes

loop_
_cod_related_entry_id
_cod_related_entry_database
_cod_related_entry_code
1 ChemSpider 21195010
